data_4125465
loop_
_publ_author_name
'Petrone, David A.'
'Franzoni, Ivan'
'Ye, Juntao'
'Rodr\'iguez, Jos\'e F'
'Poblador-Bahamonde, Amalia I'
'Lautens, Mark'

_publ_section_title
;
 Palladium-Catalyzed Hydrohalogenation of 1,6-Enynes: Hydrogen Halide
 Salts and Alkyl Halides as Convenient HX Surrogates.
;
_journal_issue 9
_journal_name_full 'Journal of the American Chemical Society'
_journal_page_first 3546
_journal_page_last 3557
_journal_paper_doi 10.1021/jacs.7b00482
_journal_volume 139
_journal_year 2017
_chemical_formula_moiety 'C17 H22 I N O2'
_chemical_formula_sum 'C17 H22 I N O2'
_chemical_formula_weight 399.25
_space_group_crystal_system triclinic
_space_group_IT_number 2
_space_group_name_Hall '-P 1'
_space_group_name_H-M_alt 'P -1'
_symmetry_space_group_name_Hall '-P 1'
_symmetry_space_group_name_H-M 'P -1'
_atom_sites_solution_hydrogens geom
_audit_creation_method SHELXL-2014/7
_cell_angle_alpha 75.600(2)
_cell_angle_beta 84.472(2)
_cell_angle_gamma 64.298(2)
_cell_formula_units_Z 2
_cell_length_a 9.6103(7)
_cell_length_b 9.9716(7)
_cell_length_c 10.1536(8)
_cell_measurement_reflns_used 9985
_cell_measurement_temperature 147(2)
_cell_measurement_theta_max 27.51
_cell_measurement_theta_min 2.33
_cell_volume 849.13(11)
_computing_cell_refinement APEX2
_computing_data_collection 'APEX2 (Bruker, 2014)'
_computing_data_reduction 'SAINT (Bruker, 2014)'
_computing_molecular_graphics 'PLATON (Spek, 2009)'
_computing_publication_material 'SHELXTL (Sheldrick, 2008)'
_computing_structure_refinement 'SHELXL-2014/7 (Sheldrick, 2015b)'
_computing_structure_solution 'SHELXT (Sheldrick, 2015a)'
_diffrn_ambient_temperature 147(2)
_diffrn_measured_fraction_theta_full 1.000
_diffrn_measured_fraction_theta_max 0.999
_diffrn_measurement_device_type 'Bruker Kappa APEX-DUO CCD'
_diffrn_measurement_method '\f and \w scans'
_diffrn_radiation_type MoK\a
_diffrn_radiation_wavelength 0.71073
_diffrn_reflns_av_R_equivalents 0.0190
_diffrn_reflns_av_unetI/netI 0.0135
_diffrn_reflns_Laue_measured_fraction_full 1.000
_diffrn_reflns_Laue_measured_fraction_max 0.999
_diffrn_reflns_limit_h_max 12
_diffrn_reflns_limit_h_min -12
_diffrn_reflns_limit_k_max 12
_diffrn_reflns_limit_k_min -12
_diffrn_reflns_limit_l_max 13
_diffrn_reflns_limit_l_min -13
_diffrn_reflns_number 21080
_diffrn_reflns_point_group_measured_fraction_full 1.000
_diffrn_reflns_point_group_measured_fraction_max 0.999
_diffrn_reflns_theta_full 25.242
_diffrn_reflns_theta_max 27.538
_diffrn_reflns_theta_min 2.071
_diffrn_source 'sealed tube with Bruker Triumph monochromator'
_exptl_absorpt_coefficient_mu 1.890
_exptl_absorpt_correction_T_max 0.7456
_exptl_absorpt_correction_T_min 0.6544
_exptl_absorpt_correction_type multi-scan
_exptl_absorpt_process_details 'SADABS (Bruker, 2014)'
_exptl_crystal_colour colourless
_exptl_crystal_density_diffrn 1.562
_exptl_crystal_description shard
_exptl_crystal_F_000 400
_exptl_crystal_size_max 0.340
_exptl_crystal_size_mid 0.130
_exptl_crystal_size_min 0.100
_refine_diff_density_max 1.767
_refine_diff_density_min -1.484
_refine_diff_density_rms 0.083
_refine_ls_extinction_method none
_refine_ls_goodness_of_fit_ref 1.166
_refine_ls_hydrogen_treatment constr
_refine_ls_matrix_type full
_refine_ls_number_parameters 199
_refine_ls_number_reflns 3916
_refine_ls_number_restraints 0
_refine_ls_restrained_S_all 1.166
_refine_ls_R_factor_all 0.0293
_refine_ls_R_factor_gt 0.0259
_refine_ls_shift/su_max 0.002
_refine_ls_shift/su_mean 0.000
_refine_ls_structure_factor_coef Fsqd
_refine_ls_weighting_details 'w=1/[\s^2^(Fo^2^)+1.9351P] where P=(Fo^2^+2Fc^2^)/3'
_refine_ls_weighting_scheme calc
_refine_ls_wR_factor_gt 0.0567
_refine_ls_wR_factor_ref 0.0592
_reflns_Friedel_coverage 0.000
_reflns_number_gt 3655
_reflns_number_total 3916
_reflns_threshold_expression 'I > 2\s(I)'
_cod_data_source_file ja7b00482_si_002.cif
_cod_data_source_block d1668
_cod_depositor_comments 'Adding full bibliography for 4125463--4125465.cif.'
_cod_database_code 4125465
_shelx_shelxl_version_number 2014/7
_shelx_space_group_comment
; 
The symmetry employed for this shelxl refinement is uniquely defined 
by the following loop, which should always be used as a source of 
symmetry information in preference to the above space-group names. 
They are only intended as comments. 
;
_shelx_estimated_absorpt_t_min 0.566
_shelx_estimated_absorpt_t_max 0.834

loop_
_space_group_symop_operation_xyz
'x, y, z'
'-x, -y, -z'

loop_
_atom_site_label
_atom_site_type_symbol
_atom_site_fract_x
_atom_site_fract_y
_atom_site_fract_z
_atom_site_U_iso_or_equiv
_atom_site_adp_type
_atom_site_occupancy
_atom_site_site_symmetry_order
_atom_site_calc_flag
_atom_site_refinement_flags_posn
_atom_site_refinement_flags_adp
_atom_site_refinement_flags_occupancy
_atom_site_disorder_assembly
_atom_site_disorder_group
I1 I 1.02333(2) 0.59203(2) 0.79604(2) 0.02809(6) Uani 0.9492(9) 1 d . . P A 1
I1A I 0.9413(6) 0.6670(6) 0.6088(5) 0.0508(17) Uiso 0.0508(9) 1 d . . P A 2
O1 O 0.2539(2) 0.7147(2) 0.8702(2) 0.0297(4) Uani 1 1 d . . . A 1
O2 O 0.4022(2) 0.87844(19) 0.90024(17) 0.0200(4) Uani 1 1 d . . . A 1
N1 N 0.4707(2) 0.7597(2) 0.8307(2) 0.0188(4) Uani 1 1 d . . . A 1
C1 C 0.7121(3) 0.5793(3) 0.7497(3) 0.0196(5) Uani 1 1 d . . . A 1
C2 C 0.6383(3) 0.6806(3) 0.8515(3) 0.0192(5) Uani 1 1 d . . . A 1
H2A H 0.6625 0.6167 0.9454 0.023 Uiso 1 1 calc R U . A 1
H2B H 0.6815 0.7566 0.8396 0.023 Uiso 1 1 calc R U . A 1
C3 C 0.3900(3) 0.6726(3) 0.8395(3) 0.0203(5) Uani 1 1 d . . . A 1
C4 C 0.4801(3) 0.5257(3) 0.7987(3) 0.0206(5) Uani 1 1 d . . . A 1
H4A H 0.4308 0.4602 0.8032 0.025 Uiso 1 1 calc R U . A 1
C5 C 0.6257(3) 0.4794(3) 0.7563(2) 0.0187(5) Uani 1 1 d . . . A 1
C6 C 0.8806(3) 0.4742(3) 0.7924(3) 0.0246(5) Uani 1 1 d . . . A 1
H6A H 0.9265 0.4055 0.7291 0.029 Uiso 1 1 calc R U . A 1
H6B H 0.8826 0.4095 0.8843 0.029 Uiso 1 1 calc R U . A 1
C7 C 0.6997(3) 0.6765(3) 0.6042(3) 0.0286(6) Uani 1 1 d . . . A 1
H7A H 0.7466 0.7471 0.6008 0.043 Uiso 1 1 calc R U . A 1
H7B H 0.5907 0.7350 0.5768 0.043 Uiso 1 1 calc R U . A 1
H7C H 0.7539 0.6094 0.5421 0.043 Uiso 1 1 calc R U . A 1
C8 C 0.3410(3) 1.0317(3) 0.8080(3) 0.0232(5) Uani 1 1 d . . . A 1
C9 C 0.2565(5) 1.1316(4) 0.9061(4) 0.0587(12) Uani 1 1 d . . . A 1
H9A H 0.2174 1.2394 0.8577 0.088 Uiso 1 1 calc R U . A 1
H9B H 0.3274 1.1117 0.9791 0.088 Uiso 1 1 calc R U . A 1
H9C H 0.1698 1.1086 0.9451 0.088 Uiso 1 1 calc R U . A 1
C10 C 0.2330(4) 1.0451(4) 0.7020(3) 0.0362(7) Uani 1 1 d . . . A 1
H10A H 0.1811 1.1521 0.6524 0.054 Uiso 1 1 calc R U . A 1
H10B H 0.1557 1.0100 0.7465 0.054 Uiso 1 1 calc R U . A 1
H10C H 0.2921 0.9819 0.6383 0.054 Uiso 1 1 calc R U . A 1
C11 C 0.4727(4) 1.0675(4) 0.7413(4) 0.0505(10) Uani 1 1 d . . . A 1
H11A H 0.4313 1.1728 0.6864 0.076 Uiso 1 1 calc R U . A 1
H11B H 0.5294 0.9968 0.6828 0.076 Uiso 1 1 calc R U . A 1
H11C H 0.5427 1.0561 0.8116 0.076 Uiso 1 1 calc R U . A 1
C12 C 0.7029(3) 0.3348(3) 0.7073(3) 0.0210(5) Uani 1 1 d . . . A 1
C13 C 0.7034(3) 0.3383(3) 0.5691(3) 0.0297(6) Uani 1 1 d . . . A 1
H13A H 0.6552 0.4333 0.5054 0.036 Uiso 1 1 calc R U . A 1
C14 C 0.7743(3) 0.2034(4) 0.5243(3) 0.0335(6) Uani 1 1 d . . . A 1
H14A H 0.7743 0.2068 0.4300 0.040 Uiso 1 1 calc R U . A 1
C15 C 0.8444(3) 0.0651(3) 0.6151(3) 0.0301(6) Uani 1 1 d . . . A 1
H15A H 0.8921 -0.0267 0.5838 0.036 Uiso 1 1 calc R U . A 1
C16 C 0.8451(3) 0.0604(3) 0.7527(3) 0.0297(6) Uani 1 1 d . . . A 1
H16A H 0.8938 -0.0350 0.8157 0.036 Uiso 1 1 calc R U . A 1
C17 C 0.7746(3) 0.1949(3) 0.7991(3) 0.0251(5) Uani 1 1 d . . . A 1
H17A H 0.7756 0.1909 0.8934 0.030 Uiso 1 1 calc R U . A 1

loop_
_atom_site_aniso_label
_atom_site_aniso_U_11
_atom_site_aniso_U_22
_atom_site_aniso_U_33
_atom_site_aniso_U_23
_atom_site_aniso_U_13
_atom_site_aniso_U_12
I1 0.01615(9) 0.01826(9) 0.05099(13) -0.00672(7) 0.00059(7) -0.00903(7)
O1 0.0191(9) 0.0295(10) 0.0478(12) -0.0205(9) 0.0101(8) -0.0129(8)
O2 0.0237(9) 0.0144(8) 0.0218(9) -0.0070(7) 0.0003(7) -0.0063(7)
N1 0.0160(9) 0.0173(10) 0.0255(11) -0.0097(8) 0.0020(8) -0.0069(8)
C1 0.0167(11) 0.0206(12) 0.0229(12) -0.0072(9) 0.0022(9) -0.0086(9)
C2 0.0160(11) 0.0207(11) 0.0233(12) -0.0078(9) -0.0005(9) -0.0084(9)
C3 0.0188(11) 0.0206(12) 0.0240(12) -0.0078(10) 0.0026(9) -0.0096(10)
C4 0.0220(12) 0.0200(12) 0.0257(13) -0.0096(10) 0.0024(10) -0.0123(10)
C5 0.0194(11) 0.0201(11) 0.0176(11) -0.0062(9) -0.0002(9) -0.0083(9)
C6 0.0183(12) 0.0203(12) 0.0377(15) -0.0088(11) 0.0004(10) -0.0095(10)
C7 0.0326(14) 0.0317(14) 0.0232(13) -0.0053(11) 0.0045(11) -0.0165(12)
C8 0.0253(13) 0.0158(11) 0.0271(13) -0.0021(10) -0.0071(10) -0.0074(10)
C9 0.097(3) 0.0182(14) 0.0361(18) -0.0102(13) -0.0127(19) 0.0023(17)
C10 0.0345(16) 0.0322(15) 0.0414(17) -0.0007(13) -0.0161(13) -0.0145(13)
C11 0.0396(18) 0.0365(18) 0.069(2) 0.0211(17) -0.0173(17) -0.0243(15)
C12 0.0167(11) 0.0238(12) 0.0264(13) -0.0126(10) 0.0044(9) -0.0095(10)
C13 0.0321(14) 0.0296(14) 0.0268(14) -0.0121(11) -0.0028(11) -0.0090(12)
C14 0.0367(16) 0.0403(16) 0.0300(15) -0.0209(13) 0.0050(12) -0.0165(13)
C15 0.0243(13) 0.0293(14) 0.0441(17) -0.0218(13) 0.0123(12) -0.0133(11)
C16 0.0286(14) 0.0230(13) 0.0383(16) -0.0103(11) 0.0085(12) -0.0116(11)
C17 0.0265(13) 0.0253(13) 0.0265(13) -0.0092(10) 0.0056(10) -0.0130(11)

loop_
_atom_type_symbol
_atom_type_description
_atom_type_scat_dispersion_real
_atom_type_scat_dispersion_imag
_atom_type_scat_source
C C 0.0033 0.0016 'International Tables Vol C Tables 4.2.6.8 and 6.1.1.4'
H H 0.0000 0.0000 'International Tables Vol C Tables 4.2.6.8 and 6.1.1.4'
N N 0.0061 0.0033 'International Tables Vol C Tables 4.2.6.8 and 6.1.1.4'
O O 0.0106 0.0060 'International Tables Vol C Tables 4.2.6.8 and 6.1.1.4'
I I -0.4742 1.8119 'International Tables Vol C Tables 4.2.6.8 and 6.1.1.4'

loop_
_geom_angle_atom_site_label_1
_geom_angle_atom_site_label_2
_geom_angle_atom_site_label_3
_geom_angle
N1 O2 C8 112.93(18)
C3 N1 O2 114.04(19)
C3 N1 C2 118.2(2)
O2 N1 C2 111.97(18)
C6 C1 C2 108.8(2)
C6 C1 C7 111.5(2)
C2 C1 C7 111.1(2)
C6 C1 C5 108.4(2)
C2 C1 C5 108.11(19)
C7 C1 C5 108.9(2)
N1 C2 C1 110.24(19)
N1 C2 H2A 109.6
C1 C2 H2A 109.6
N1 C2 H2B 109.6
C1 C2 H2B 109.6
H2A C2 H2B 108.1
O1 C3 N1 123.8(2)
O1 C3 C4 122.2(2)
N1 C3 C4 113.8(2)
C5 C4 C3 124.4(2)
C5 C4 H4A 117.8
C3 C4 H4A 117.8
C4 C5 C12 120.4(2)
C4 C5 C1 120.0(2)
C12 C5 C1 119.5(2)
C1 C6 I1 114.73(16)
C1 C6 H6A 108.6
I1 C6 H6A 108.6
C1 C6 H6B 108.6
I1 C6 H6B 108.6
H6A C6 H6B 107.6
C1 C7 H7A 109.5
C1 C7 H7B 109.5
H7A C7 H7B 109.5
C1 C7 H7C 109.5
H7A C7 H7C 109.5
H7B C7 H7C 109.5
O2 C8 C10 111.5(2)
O2 C8 C9 101.4(2)
C10 C8 C9 111.7(3)
O2 C8 C11 110.1(2)
C10 C8 C11 110.7(3)
C9 C8 C11 111.3(3)
C8 C9 H9A 109.5
C8 C9 H9B 109.5
H9A C9 H9B 109.5
C8 C9 H9C 109.5
H9A C9 H9C 109.5
H9B C9 H9C 109.5
C8 C10 H10A 109.5
C8 C10 H10B 109.5
H10A C10 H10B 109.5
C8 C10 H10C 109.5
H10A C10 H10C 109.5
H10B C10 H10C 109.5
C8 C11 H11A 109.5
C8 C11 H11B 109.5
H11A C11 H11B 109.5
C8 C11 H11C 109.5
H11A C11 H11C 109.5
H11B C11 H11C 109.5
C17 C12 C13 119.2(2)
C17 C12 C5 120.4(2)
C13 C12 C5 120.5(2)
C14 C13 C12 120.2(3)
C14 C13 H13A 119.9
C12 C13 H13A 119.9
C15 C14 C13 120.7(3)
C15 C14 H14A 119.7
C13 C14 H14A 119.7
C14 C15 C16 119.6(3)
C14 C15 H15A 120.2
C16 C15 H15A 120.2
C15 C16 C17 120.4(3)
C15 C16 H16A 119.8
C17 C16 H16A 119.8
C12 C17 C16 120.0(3)
C12 C17 H17A 120.0
C16 C17 H17A 120.0

loop_
_geom_bond_atom_site_label_1
_geom_bond_atom_site_label_2
_geom_bond_distance
I1 C6 2.166(2)
O1 C3 1.222(3)
O2 N1 1.409(2)
O2 C8 1.475(3)
N1 C3 1.376(3)
N1 C2 1.464(3)
C1 C6 1.532(3)
C1 C2 1.532(3)
C1 C7 1.535(4)
C1 C5 1.537(3)
C2 H2A 0.9900
C2 H2B 0.9900
C3 C4 1.483(3)
C4 C5 1.334(3)
C4 H4A 0.9500
C5 C12 1.495(3)
C6 H6A 0.9900
C6 H6B 0.9900
C7 H7A 0.9800
C7 H7B 0.9800
C7 H7C 0.9800
C8 C10 1.509(4)
C8 C9 1.510(4)
C8 C11 1.515(4)
C9 H9A 0.9800
C9 H9B 0.9800
C9 H9C 0.9800
C10 H10A 0.9800
C10 H10B 0.9800
C10 H10C 0.9800
C11 H11A 0.9800
C11 H11B 0.9800
C11 H11C 0.9800
C12 C17 1.390(4)
C12 C13 1.394(4)
C13 C14 1.390(4)
C13 H13A 0.9500
C14 C15 1.373(4)
C14 H14A 0.9500
C15 C16 1.386(4)
C15 H15A 0.9500
C16 C17 1.394(4)
C16 H16A 0.9500
C17 H17A 0.9500

loop_
_geom_torsion_atom_site_label_1
_geom_torsion_atom_site_label_2
_geom_torsion_atom_site_label_3
_geom_torsion_atom_site_label_4
_geom_torsion
C8 O2 N1 C3 -111.4(2)
C8 O2 N1 C2 111.0(2)
C3 N1 C2 C1 57.6(3)
O2 N1 C2 C1 -166.80(19)
C6 C1 C2 N1 -168.5(2)
C7 C1 C2 N1 68.5(3)
C5 C1 C2 N1 -51.0(3)
O2 N1 C3 O1 19.3(4)
C2 N1 C3 O1 154.1(3)
O2 N1 C3 C4 -164.8(2)
C2 N1 C3 C4 -30.0(3)
O1 C3 C4 C5 175.6(3)
N1 C3 C4 C5 -0.4(4)
C3 C4 C5 C12 -175.3(2)
C3 C4 C5 C1 1.2(4)
C6 C1 C5 C4 142.6(2)
C2 C1 C5 C4 24.8(3)
C7 C1 C5 C4 -96.0(3)
C6 C1 C5 C12 -40.9(3)
C2 C1 C5 C12 -158.6(2)
C7 C1 C5 C12 80.5(3)
C2 C1 C6 I1 -61.0(2)
C7 C1 C6 I1 61.8(3)
C5 C1 C6 I1 -178.36(16)
N1 O2 C8 C10 53.2(3)
N1 O2 C8 C9 172.2(2)
N1 O2 C8 C11 -70.0(3)
C4 C5 C12 C17 -85.3(3)
C1 C5 C12 C17 98.2(3)
C4 C5 C12 C13 94.4(3)
C1 C5 C12 C13 -82.1(3)
C17 C12 C13 C14 0.3(4)
C5 C12 C13 C14 -179.5(3)
C12 C13 C14 C15 0.1(5)
C13 C14 C15 C16 -0.4(4)
C14 C15 C16 C17 0.3(4)
C13 C12 C17 C16 -0.4(4)
C5 C12 C17 C16 179.4(2)
C15 C16 C17 C12 0.1(4)
